data_2226259
loop_
_publ_author_name
'Wang, Qiang'
'Xu, Zhouqin'
'Sun, Yanchun'

_publ_section_title
;
 3-Butyl-2-phenyl-1,3-thiazolidine-1,4-dione
;
_journal_coeditor_code PV2278
_journal_issue 6
_journal_name_full 'Acta Crystallographica Section E'
_journal_page_first o1422
_journal_paper_doi 10.1107/S1600536810018003
_journal_volume 66
_journal_year 2010
_chemical_formula_iupac 'C13 H17 N O2 S'
_chemical_formula_moiety 'C13 H17 N O2 S'
_chemical_formula_sum 'C13 H17 N O2 S'
_chemical_formula_weight 251.34
_chemical_name_systematic
;
3-Butyl-2-phenyl-1,3-thiazolidine-1,4-dione
;
_space_group_IT_number 14
_symmetry_cell_setting monoclinic
_symmetry_space_group_name_Hall '-P 2ybc'
_symmetry_space_group_name_H-M 'P 1 21/c 1'
_atom_sites_solution_hydrogens geom
_atom_sites_solution_primary direct
_atom_sites_solution_secondary difmap
_audit_creation_method SHELXL-97
_cell_angle_alpha 90.00
_cell_angle_beta 114.773(2)
_cell_angle_gamma 90.00
_cell_formula_units_Z 4
_cell_length_a 13.8335(5)
_cell_length_b 8.7461(3)
_cell_length_c 12.3853(4)
_cell_measurement_reflns_used 5947
_cell_measurement_temperature 297(2)
_cell_measurement_theta_max 25.86
_cell_measurement_theta_min 2.84
_cell_volume 1360.59(8)
_computing_cell_refinement 'SAINT (Bruker, 2001)'
_computing_data_collection 'APEX2 (Bruker, 2003)'
_computing_data_reduction 'SAINT (Bruker, 2001)'
_computing_molecular_graphics 'SHELXTL (Sheldrick, 2008)'
_computing_publication_material 'SHELXTL (Sheldrick, 2008)'
_computing_structure_refinement 'SHELXL97 (Sheldrick, 2008)'
_computing_structure_solution 'SHELXS97 (Sheldrick, 2008)'
_diffrn_ambient_temperature 297(2)
_diffrn_measured_fraction_theta_full 0.995
_diffrn_measured_fraction_theta_max 0.995
_diffrn_measurement_device_type 'Bruker APEXII CCD area-detector'
_diffrn_measurement_method '\f and \w scans'
_diffrn_radiation_monochromator graphite
_diffrn_radiation_source 'fine-focus sealed tube'
_diffrn_radiation_type MoK\a
_diffrn_radiation_wavelength 0.71073
_diffrn_reflns_av_R_equivalents 0.0295
_diffrn_reflns_av_sigmaI/netI 0.0284
_diffrn_reflns_limit_h_max 12
_diffrn_reflns_limit_h_min -17
_diffrn_reflns_limit_k_max 11
_diffrn_reflns_limit_k_min -11
_diffrn_reflns_limit_l_max 16
_diffrn_reflns_limit_l_min -15
_diffrn_reflns_number 15990
_diffrn_reflns_theta_full 27.50
_diffrn_reflns_theta_max 27.50
_diffrn_reflns_theta_min 1.62
_diffrn_standards_interval_count 0
_diffrn_standards_interval_time 0
_diffrn_standards_number 0
_exptl_absorpt_coefficient_mu 0.228
_exptl_absorpt_correction_T_max 0.9558
_exptl_absorpt_correction_T_min 0.9388
_exptl_absorpt_correction_type multi-scan
_exptl_absorpt_process_details '(SADABS; Sheldrick, 1997)'
_exptl_crystal_colour yellow
_exptl_crystal_density_diffrn 1.227
_exptl_crystal_density_method 'not measured'
_exptl_crystal_description block
_exptl_crystal_F_000 536
_exptl_crystal_size_max 0.28
_exptl_crystal_size_mid 0.26
_exptl_crystal_size_min 0.20
_refine_diff_density_max 0.342
_refine_diff_density_min -0.285
_refine_ls_extinction_method none
_refine_ls_goodness_of_fit_ref 1.135
_refine_ls_hydrogen_treatment constr
_refine_ls_matrix_type full
_refine_ls_number_parameters 155
_refine_ls_number_reflns 3118
_refine_ls_number_restraints 6
_refine_ls_restrained_S_all 1.202
_refine_ls_R_factor_all 0.0743
_refine_ls_R_factor_gt 0.0496
_refine_ls_shift/su_max 0.000
_refine_ls_shift/su_mean 0.000
_refine_ls_structure_factor_coef Fsqd
_refine_ls_weighting_details 'calc w=1/[\s^2^(Fo^2^)+(0.0833P)^2^+0.1042P] where P=(Fo^2^+2Fc^2^)/3'
_refine_ls_weighting_scheme calc
_refine_ls_wR_factor_gt 0.1428
_refine_ls_wR_factor_ref 0.1586
_reflns_number_gt 2169
_reflns_number_total 3118
_reflns_threshold_expression I>2sigma(I)
_cod_data_source_file pv2278.cif
_cod_data_source_block I
_cod_depositor_comments
;
The following automatic conversions were performed:
'_symmetry_cell_setting' value 'Monoclinic' changed to 'monoclinic'
according to '/home/saulius/struct/CIF-dictionaries/cif_core.dic'
dictionary named 'cif_core.dic' version 2.4.1 from
2010-06-29.

'_exptl_absorpt_correction_type' value 'Multi-scan' changed
to 'multi-scan' according to
'/home/saulius/struct/CIF-dictionaries/cif_core.dic' dictionary named
'cif_core.dic' version 2.4.1 from 2010-06-29.

Automatic conversion script
Id: cif_fix_enum 1527 2010-12-29 10:47:43Z saulius 
;
_cod_original_sg_symbol_H-M 'P 21/c'
_cod_database_code 2226259
_cod_database_fobs_code 2226259

loop_
_symmetry_equiv_pos_as_xyz
'x, y, z'
'-x, y+1/2, -z+1/2'
'-x, -y, -z'
'x, -y-1/2, z-1/2'

loop_
_atom_site_type_symbol
_atom_site_label
_atom_site_fract_x
_atom_site_fract_y
_atom_site_fract_z
_atom_site_U_iso_or_equiv
_atom_site_adp_type
_atom_site_calc_flag
_atom_site_refinement_flags
_atom_site_occupancy
_atom_site_disorder_assembly
_atom_site_disorder_group
N N1 0.25227(13) 0.66161(18) 0.36775(14) 0.0437(4) Uani d . 1 . .
O O1 0.04410(14) 0.84045(17) 0.19284(19) 0.0788(6) Uani d . 1 . .
O O2 0.24851(16) 0.7278(2) 0.54296(16) 0.0820(6) Uani d . 1 . .
S S1 0.04960(4) 0.67497(6) 0.22013(5) 0.0522(2) Uani d . 1 . .
C C1 0.20313(18) 0.6887(2) 0.4393(2) 0.0514(5) Uani d . 1 . .
C C2 0.08545(18) 0.6614(2) 0.3755(2) 0.0553(6) Uani d . 1 . .
H H2A 0.0469 0.7371 0.3993 0.066 Uiso calc R 1 . .
H H2B 0.0678 0.5608 0.3949 0.066 Uiso calc R 1 . .
C C3 0.18626(14) 0.6127(2) 0.24789(16) 0.0410(5) Uani d . 1 . .
H H3 0.2085 0.6679 0.1933 0.049 Uiso calc R 1 . .
C C4 0.18891(14) 0.4445(2) 0.22558(16) 0.0393(4) Uani d . 1 . .
C C5 0.15706(17) 0.3929(2) 0.10953(19) 0.0525(5) Uani d . 1 . .
H H5 0.1360 0.4631 0.0474 0.063 Uiso calc R 1 . .
C C6 0.1564(2) 0.2395(3) 0.0856(2) 0.0650(7) Uani d . 1 . .
H H6 0.1346 0.2067 0.0075 0.078 Uiso calc R 1 . .
C C7 0.1875(2) 0.1350(3) 0.1756(3) 0.0692(7) Uani d . 1 . .
H H7 0.1875 0.0313 0.1589 0.083 Uiso calc R 1 . .
C C8 0.2186(2) 0.1831(3) 0.2906(3) 0.0677(7) Uani d . 1 . .
H H8 0.2387 0.1118 0.3518 0.081 Uiso calc R 1 . .
C C9 0.22036(17) 0.3375(2) 0.3161(2) 0.0531(6) Uani d . 1 . .
H H9 0.2428 0.3694 0.3945 0.064 Uiso calc R 1 . .
C C10 0.36729(17) 0.6710(3) 0.4092(2) 0.0577(6) Uani d . 1 . .
H H10A 0.3932 0.5761 0.3906 0.069 Uiso calc R 1 . .
H H10B 0.3996 0.6830 0.4949 0.069 Uiso calc R 1 . .
C C11 0.4012(2) 0.8007(3) 0.3546(3) 0.0734(7) Uani d . 1 . .
H H11A 0.3744 0.8954 0.3726 0.088 Uiso calc R 1 . .
H H11B 0.3689 0.7882 0.2689 0.088 Uiso calc R 1 . .
C C12 0.5200(2) 0.8135(4) 0.3968(3) 0.1025(11) Uani d . 1 . .
H H12A 0.5521 0.8311 0.4820 0.123 Uiso calc R 1 . .
H H12B 0.5473 0.7173 0.3821 0.123 Uiso calc R 1 . .
C C13 0.5527(3) 0.9381(6) 0.3380(4) 0.1532(17) Uani d U 1 . .
H H13A 0.5328 0.9122 0.2561 0.184 Uiso calc R 1 . .
H H13B 0.6284 0.9516 0.3773 0.184 Uiso calc R 1 . .
H H13C 0.5179 1.0314 0.3425 0.184 Uiso calc R 1 . .

loop_
_atom_site_aniso_label
_atom_site_aniso_U_11
_atom_site_aniso_U_22
_atom_site_aniso_U_33
_atom_site_aniso_U_12
_atom_site_aniso_U_13
_atom_site_aniso_U_23
N1 0.0431(9) 0.0507(10) 0.0389(9) -0.0063(7) 0.0189(7) -0.0076(7)
O1 0.0751(12) 0.0415(10) 0.1114(15) 0.0132(7) 0.0307(11) 0.0173(9)
O2 0.0877(14) 0.1101(16) 0.0556(11) -0.0193(11) 0.0372(10) -0.0332(10)
S1 0.0453(3) 0.0400(3) 0.0641(4) 0.0035(2) 0.0156(3) 0.0018(2)
C1 0.0614(14) 0.0500(12) 0.0506(14) -0.0080(10) 0.0312(11) -0.0118(10)
C2 0.0566(13) 0.0484(12) 0.0733(16) -0.0076(9) 0.0395(12) -0.0104(10)
C3 0.0437(10) 0.0447(10) 0.0367(11) -0.0019(8) 0.0190(9) 0.0008(8)
C4 0.0381(10) 0.0426(10) 0.0403(11) 0.0019(8) 0.0195(8) -0.0010(8)
C5 0.0572(13) 0.0567(13) 0.0464(13) 0.0022(10) 0.0243(10) -0.0042(10)
C6 0.0661(16) 0.0669(16) 0.0636(16) -0.0004(12) 0.0288(13) -0.0227(13)
C7 0.0654(15) 0.0489(13) 0.094(2) 0.0026(11) 0.0339(15) -0.0165(14)
C8 0.0723(17) 0.0492(14) 0.083(2) 0.0130(11) 0.0336(14) 0.0151(12)
C9 0.0617(14) 0.0517(12) 0.0472(13) 0.0068(10) 0.0241(11) 0.0037(9)
C10 0.0464(12) 0.0706(15) 0.0527(14) -0.0020(10) 0.0174(10) -0.0063(11)
C11 0.0514(15) 0.0891(18) 0.0734(18) -0.0103(13) 0.0200(13) 0.0048(14)
C12 0.0567(17) 0.137(3) 0.113(3) -0.0209(17) 0.0347(18) -0.005(2)
C13 0.127(2) 0.179(3) 0.168(3) -0.041(2) 0.076(2) 0.009(2)

loop_
_atom_type_symbol
_atom_type_description
_atom_type_scat_dispersion_real
_atom_type_scat_dispersion_imag
_atom_type_scat_source
C C 0.0033 0.0016 'International Tables Vol C Tables 4.2.6.8 and 6.1.1.4'
H H 0.0000 0.0000 'International Tables Vol C Tables 4.2.6.8 and 6.1.1.4'
N N 0.0061 0.0033 'International Tables Vol C Tables 4.2.6.8 and 6.1.1.4'
O O 0.0106 0.0060 'International Tables Vol C Tables 4.2.6.8 and 6.1.1.4'
S S 0.1246 0.1234 'International Tables Vol C Tables 4.2.6.8 and 6.1.1.4'

loop_
_geom_angle_atom_site_label_1
_geom_angle_atom_site_label_2
_geom_angle_atom_site_label_3
_geom_angle_site_symmetry_1
_geom_angle_site_symmetry_3
_geom_angle
_geom_angle_publ_flag
C1 N1 C3 . . 116.95(17) ?
C1 N1 C10 . . 122.52(18) ?
C3 N1 C10 . . 120.42(15) ?
O1 S1 C2 . . 106.05(11) ?
O1 S1 C3 . . 106.27(10) ?
C2 S1 C3 . . 88.82(9) ?
O2 C1 N1 . . 124.4(2) ?
O2 C1 C2 . . 124.46(19) ?
N1 C1 C2 . . 111.17(19) ?
C1 C2 S1 . . 107.95(14) ?
C1 C2 H2A . . 110.1 ?
S1 C2 H2A . . 110.1 ?
C1 C2 H2B . . 110.1 ?
S1 C2 H2B . . 110.1 ?
H2A C2 H2B . . 108.4 ?
N1 C3 C4 . . 115.24(16) ?
N1 C3 S1 . . 105.05(12) ?
C4 C3 S1 . . 110.82(12) ?
N1 C3 H3 . . 108.5 ?
C4 C3 H3 . . 108.5 ?
S1 C3 H3 . . 108.5 ?
C9 C4 C5 . . 118.34(19) ?
C9 C4 C3 . . 122.52(18) ?
C5 C4 C3 . . 119.13(17) ?
C6 C5 C4 . . 120.7(2) ?
C6 C5 H5 . . 119.6 ?
C4 C5 H5 . . 119.6 ?
C7 C6 C5 . . 120.5(2) ?
C7 C6 H6 . . 119.8 ?
C5 C6 H6 . . 119.8 ?
C6 C7 C8 . . 119.8(2) ?
C6 C7 H7 . . 120.1 ?
C8 C7 H7 . . 120.1 ?
C7 C8 C9 . . 120.3(2) ?
C7 C8 H8 . . 119.8 ?
C9 C8 H8 . . 119.8 ?
C8 C9 C4 . . 120.3(2) ?
C8 C9 H9 . . 119.8 ?
C4 C9 H9 . . 119.8 ?
N1 C10 C11 . . 112.81(18) ?
N1 C10 H10A . . 109.0 ?
C11 C10 H10A . . 109.0 ?
N1 C10 H10B . . 109.0 ?
C11 C10 H10B . . 109.0 ?
H10A C10 H10B . . 107.8 ?
C10 C11 C12 . . 113.8(2) ?
C10 C11 H11A . . 108.8 ?
C12 C11 H11A . . 108.8 ?
C10 C11 H11B . . 108.8 ?
C12 C11 H11B . . 108.8 ?
H11A C11 H11B . . 107.7 ?
C13 C12 C11 . . 113.4(3) ?
C13 C12 H12A . . 108.9 ?
C11 C12 H12A . . 108.9 ?
C13 C12 H12B . . 108.9 ?
C11 C12 H12B . . 108.9 ?
H12A C12 H12B . . 107.7 ?
C12 C13 H13A . . 109.5 ?
C12 C13 H13B . . 109.5 ?
H13A C13 H13B . . 109.5 ?
C12 C13 H13C . . 109.5 ?
H13A C13 H13C . . 109.5 ?
H13B C13 H13C . . 109.5 ?

loop_
_geom_bond_atom_site_label_1
_geom_bond_atom_site_label_2
_geom_bond_site_symmetry_2
_geom_bond_distance
_geom_bond_publ_flag
N1 C1 . 1.345(2) ?
N1 C3 . 1.444(2) ?
N1 C10 . 1.455(3) ?
O1 S1 . 1.4809(16) ?
O2 C1 . 1.218(3) ?
S1 C2 . 1.779(2) ?
S1 C3 . 1.8559(18) ?
C1 C2 . 1.501(3) ?
C2 H2A . 0.9700 ?
C2 H2B . 0.9700 ?
C3 C4 . 1.500(3) ?
C3 H3 . 0.9800 ?
C4 C9 . 1.383(3) ?
C4 C5 . 1.390(3) ?
C5 C6 . 1.374(3) ?
C5 H5 . 0.9300 ?
C6 C7 . 1.364(4) ?
C6 H6 . 0.9300 ?
C7 C8 . 1.370(4) ?
C7 H7 . 0.9300 ?
C8 C9 . 1.385(3) ?
C8 H8 . 0.9300 ?
C9 H9 . 0.9300 ?
C10 C11 . 1.493(3) ?
C10 H10A . 0.9700 ?
C10 H10B . 0.9700 ?
C11 C12 . 1.507(4) ?
C11 H11A . 0.9700 ?
C11 H11B . 0.9700 ?
C12 C13 . 1.482(5) ?
C12 H12A . 0.9700 ?
C12 H12B . 0.9700 ?
C13 H13A . 0.9600 ?
C13 H13B . 0.9600 ?
C13 H13C . 0.9600 ?

loop_
_geom_hbond_atom_site_label_D
_geom_hbond_atom_site_label_H
_geom_hbond_atom_site_label_A
_geom_hbond_site_symmetry_A
_geom_hbond_distance_DH
_geom_hbond_distance_HA
_geom_hbond_distance_DA
_geom_hbond_angle_DHA
_geom_hbond_publ_flag
C2 H2B O1 2_545 0.97 2.43 3.246(3) 142 yes
C3 H3 O2 4_575 0.98 2.34 3.311(3) 172 yes
C9 H9 N1 . 0.93 2.59 2.899(2) 100 ?
C10 H10B O2 . 0.97 2.43 2.824(3) 104 ?
C11 H11B O2 4_575 0.97 2.59 3.548(4) 169 yes

loop_
_geom_torsion_atom_site_label_1
_geom_torsion_atom_site_label_2
_geom_torsion_atom_site_label_3
_geom_torsion_atom_site_label_4
_geom_torsion_site_symmetry_1
_geom_torsion_site_symmetry_2
_geom_torsion_site_symmetry_3
_geom_torsion_site_symmetry_4
_geom_torsion
_geom_torsion_publ_flag
C3 N1 C1 O2 . . . . 178.6(2) ?
C10 N1 C1 O2 . . . . 2.4(3) ?
C3 N1 C1 C2 . . . . -0.3(2) ?
C10 N1 C1 C2 . . . . -176.47(18) ?
O2 C1 C2 S1 . . . . 159.4(2) ?
N1 C1 C2 S1 . . . . -21.8(2) ?
O1 S1 C2 C1 . . . . -78.65(16) ?
C3 S1 C2 C1 . . . . 27.94(15) ?
C1 N1 C3 C4 . . . . -101.4(2) ?
C10 N1 C3 C4 . . . . 74.9(2) ?
C1 N1 C3 S1 . . . . 20.9(2) ?
C10 N1 C3 S1 . . . . -162.82(15) ?
O1 S1 C3 N1 . . . . 78.93(14) ?
C2 S1 C3 N1 . . . . -27.45(13) ?
O1 S1 C3 C4 . . . . -155.99(14) ?
C2 S1 C3 C4 . . . . 97.63(14) ?
N1 C3 C4 C9 . . . . 21.3(3) ?
S1 C3 C4 C9 . . . . -97.9(2) ?
N1 C3 C4 C5 . . . . -159.80(16) ?
S1 C3 C4 C5 . . . . 81.10(18) ?
C9 C4 C5 C6 . . . . 0.3(3) ?
C3 C4 C5 C6 . . . . -178.67(18) ?
C4 C5 C6 C7 . . . . -0.2(3) ?
C5 C6 C7 C8 . . . . 0.6(4) ?
C6 C7 C8 C9 . . . . -1.0(4) ?
C7 C8 C9 C4 . . . . 1.1(3) ?
C5 C4 C9 C8 . . . . -0.7(3) ?
C3 C4 C9 C8 . . . . 178.21(18) ?
C1 N1 C10 C11 . . . . -112.5(2) ?
C3 N1 C10 C11 . . . . 71.4(2) ?
N1 C10 C11 C12 . . . . 179.6(2) ?
C10 C11 C12 C13 . . . . 177.3(3) ?
